data_4025898
loop_
_publ_author_name
'Myron M. Johnson'
'Jeremy M. Naidoo'
'Manuel A. Fernandes'
'Edwin M. Mmutlane'
'Willem A. L. van Otterlo'
'Charles B. de Koning'

_publ_section_title
;
 CAN-Mediated Oxidations for the Synthesis of Xanthones and Related
 Products
;
_journal_name_full 'Journal of Organic Chemistry'
_journal_page_first 8701
_journal_page_last 8704
_journal_paper_doi 10.1021/jo101873v
_journal_volume 75
_journal_year 2010
_chemical_formula_moiety 'C15 H11 Cl O5'
_chemical_formula_sum 'C15 H11 Cl O5'
_chemical_formula_weight 306.69
_chemical_name_systematic
;
 ?
;
_space_group_IT_number 14
_symmetry_cell_setting monoclinic
_symmetry_space_group_name_Hall '-P 2ybc'
_symmetry_space_group_name_H-M 'P 1 21/c 1'
_atom_sites_solution_hydrogens geom
_atom_sites_solution_primary direct
_atom_sites_solution_secondary difmap
_audit_creation_method SHELXL-97
_cell_angle_alpha 90.00
_cell_angle_beta 94.569(4)
_cell_angle_gamma 90.00
_cell_formula_units_Z 4
_cell_length_a 5.2102(3)
_cell_length_b 30.1686(16)
_cell_length_c 8.4028(5)
_cell_measurement_reflns_used 840
_cell_measurement_temperature 173(2)
_cell_measurement_theta_max 19.82
_cell_measurement_theta_min 2.52
_cell_volume 1316.59(13)
_computing_cell_refinement 'Bruker SAINT'
_computing_data_collection 'Bruker APEX2'
_computing_data_reduction 'Bruker SAINT'
_computing_molecular_graphics 'Bruker SHELXTL'
_computing_publication_material 'Bruker SHELXTL'
_computing_structure_refinement 'SHELXL-97 (Sheldrick, 1997)'
_computing_structure_solution 'SHELXS-97 (Sheldrick, 2008)'
_diffrn_ambient_temperature 173(2)
_diffrn_measured_fraction_theta_full 1.000
_diffrn_measured_fraction_theta_max 1.000
_diffrn_measurement_device_type 'Bruker APEX-II CCD'
_diffrn_measurement_method '\f and \w scans'
_diffrn_radiation_monochromator graphite
_diffrn_radiation_source 'fine-focus sealed tube'
_diffrn_radiation_type MoK\a
_diffrn_radiation_wavelength 0.71073
_diffrn_reflns_av_R_equivalents 0.0950
_diffrn_reflns_av_sigmaI/netI 0.0738
_diffrn_reflns_limit_h_max 6
_diffrn_reflns_limit_h_min -6
_diffrn_reflns_limit_k_max 35
_diffrn_reflns_limit_k_min -35
_diffrn_reflns_limit_l_max 9
_diffrn_reflns_limit_l_min -9
_diffrn_reflns_number 12081
_diffrn_reflns_theta_full 25.00
_diffrn_reflns_theta_max 25.00
_diffrn_reflns_theta_min 1.35
_diffrn_standards_number 0
_exptl_absorpt_coefficient_mu 0.310
_exptl_absorpt_correction_type none
_exptl_crystal_colour colourless
_exptl_crystal_density_diffrn 1.547
_exptl_crystal_density_method 'not measured'
_exptl_crystal_description needle
_exptl_crystal_F_000 632
_exptl_crystal_size_max 0.49
_exptl_crystal_size_mid 0.05
_exptl_crystal_size_min 0.03
_refine_diff_density_max 0.220
_refine_diff_density_min -0.243
_refine_diff_density_rms 0.059
_refine_ls_extinction_method none
_refine_ls_goodness_of_fit_ref 1.039
_refine_ls_hydrogen_treatment constr
_refine_ls_matrix_type full
_refine_ls_number_parameters 192
_refine_ls_number_reflns 2315
_refine_ls_number_restraints 0
_refine_ls_restrained_S_all 1.039
_refine_ls_R_factor_all 0.0927
_refine_ls_R_factor_gt 0.0479
_refine_ls_shift/su_max 0.006
_refine_ls_shift/su_mean 0.001
_refine_ls_structure_factor_coef Fsqd
_refine_ls_weighting_details 'calc w=1/[\s^2^(Fo^2^)+(0.0325P)^2^+0.2319P] where P=(Fo^2^+2Fc^2^)/3'
_refine_ls_weighting_scheme calc
_refine_ls_wR_factor_gt 0.0886
_refine_ls_wR_factor_ref 0.1029
_reflns_number_gt 1451
_reflns_number_total 2315
_reflns_threshold_expression >2sigma(I)
_cod_data_source_file jo101873v_si_004.cif
_cod_data_source_block 10m_myron1_0f
_cod_depositor_comments
;
The following automatic conversions were performed:

'_symmetry_cell_setting' value 'Monoclinic' changed to 'monoclinic'
according to the built-in table from CIF Core dictionary named
'cif_core.dic' version 2.4.1 from 2010-06-29.

Automatic conversion script
Id: cif_fix_values 1646 2011-03-28 12:23:43Z adriana 
;
_cod_database_code 4025898
_cod_database_fobs_code 4025898

loop_
_symmetry_equiv_pos_as_xyz
'x, y, z'
'-x, y+1/2, -z+1/2'
'-x, -y, -z'
'x, -y-1/2, z-1/2'

loop_
_atom_site_label
_atom_site_type_symbol
_atom_site_fract_x
_atom_site_fract_y
_atom_site_fract_z
_atom_site_U_iso_or_equiv
_atom_site_adp_type
_atom_site_occupancy
_atom_site_symmetry_multiplicity
_atom_site_calc_flag
_atom_site_refinement_flags
_atom_site_disorder_assembly
_atom_site_disorder_group
C1 C 0.9574(5) 0.11597(9) 0.5349(3) 0.0231(7) Uani 1 1 d . . .
C2 C 1.1091(6) 0.15803(9) 0.6002(3) 0.0245(7) Uani 1 1 d . . .
C3 C 0.9603(6) 0.19568(9) 0.5348(3) 0.0236(7) Uani 1 1 d . . .
C4 C 0.9962(6) 0.24108(10) 0.5541(4) 0.0286(8) Uani 1 1 d . . .
H4 H 1.1381 0.2527 0.6189 0.034 Uiso 1 1 calc R . .
C5 C 0.8193(6) 0.26822(9) 0.4760(4) 0.0310(8) Uani 1 1 d . . .
C6 C 0.6073(6) 0.25169(10) 0.3807(4) 0.0300(8) Uani 1 1 d . . .
H6 H 0.4878 0.2717 0.3283 0.036 Uiso 1 1 calc R . .
C7 C 0.5708(6) 0.20666(9) 0.3623(4) 0.0267(7) Uani 1 1 d . . .
H7 H 0.4283 0.1951 0.2980 0.032 Uiso 1 1 calc R . .
C8 C 0.7514(6) 0.17895(9) 0.4420(3) 0.0226(7) Uani 1 1 d . . .
C9 C 1.1253(5) 0.08961(9) 0.4334(3) 0.0238(7) Uani 1 1 d . . .
C10 C 1.2389(5) 0.05188(9) 0.4846(3) 0.0260(7) Uani 1 1 d . . .
H10 H 1.3588 0.0378 0.4217 0.031 Uiso 1 1 calc R . .
C11 C 1.1812(6) 0.03229(9) 0.6347(3) 0.0245(7) Uani 1 1 d . . .
C12 C 0.9757(6) 0.05349(10) 0.7227(3) 0.0251(7) Uani 1 1 d . . .
C13 C 0.8644(5) 0.09116(9) 0.6717(3) 0.0239(7) Uani 1 1 d . . .
H13 H 0.7228 0.1024 0.7238 0.029 Uiso 1 1 calc R . .
C14 C 1.3130(6) 0.08837(10) 0.1847(4) 0.0346(8) Uani 1 1 d . . .
H14A H 1.4875 0.0842 0.2351 0.052 Uiso 1 1 calc R . .
H14B H 1.3203 0.1063 0.0880 0.052 Uiso 1 1 calc R . .
H14C H 1.2369 0.0594 0.1564 0.052 Uiso 1 1 calc R . .
C15 C 0.7398(6) 0.04871(10) 0.9506(4) 0.0320(8) Uani 1 1 d . . .
H15A H 0.7929 0.0788 0.9824 0.048 Uiso 1 1 calc R . .
H15B H 0.7278 0.0304 1.0461 0.048 Uiso 1 1 calc R . .
H15C H 0.5715 0.0498 0.8896 0.048 Uiso 1 1 calc R . .
O1 O 0.7376(4) 0.13380(6) 0.4361(2) 0.0247(5) Uani 1 1 d . . .
O2 O 1.3066(4) 0.15708(7) 0.6857(2) 0.0336(6) Uani 1 1 d . . .
O3 O 1.1568(4) 0.11076(6) 0.2949(2) 0.0295(5) Uani 1 1 d . . .
O4 O 1.2937(4) -0.00072(7) 0.6889(2) 0.0371(6) Uani 1 1 d . . .
O5 O 0.9251(4) 0.02998(6) 0.8539(2) 0.0311(5) Uani 1 1 d . . .
Cl1 Cl 0.85118(19) 0.32540(3) 0.49647(11) 0.0491(3) Uani 1 1 d . . .

loop_
_atom_site_aniso_label
_atom_site_aniso_U_11
_atom_site_aniso_U_22
_atom_site_aniso_U_33
_atom_site_aniso_U_23
_atom_site_aniso_U_13
_atom_site_aniso_U_12
C1 0.0212(17) 0.0218(16) 0.0262(17) 0.0016(13) 0.0003(14) 0.0042(14)
C2 0.0203(17) 0.0284(17) 0.0254(16) -0.0026(14) 0.0044(15) -0.0012(15)
C3 0.0228(17) 0.0236(17) 0.0251(17) 0.0020(13) 0.0054(14) 0.0008(14)
C4 0.0310(19) 0.0261(17) 0.0292(18) 0.0003(14) 0.0056(15) -0.0015(15)
C5 0.045(2) 0.0165(15) 0.0321(19) -0.0002(13) 0.0078(17) 0.0006(15)
C6 0.0317(19) 0.0288(18) 0.0301(18) 0.0100(14) 0.0062(16) 0.0066(15)
C7 0.0223(17) 0.0269(17) 0.0302(17) 0.0064(14) -0.0031(14) 0.0021(15)
C8 0.0252(18) 0.0206(16) 0.0228(16) 0.0000(13) 0.0066(14) 0.0024(14)
C9 0.0205(17) 0.0257(17) 0.0251(17) -0.0037(14) 0.0006(14) -0.0002(14)
C10 0.0247(17) 0.0254(17) 0.0281(17) -0.0019(14) 0.0036(14) 0.0075(15)
C11 0.0241(17) 0.0192(16) 0.0296(17) -0.0027(14) -0.0023(14) 0.0017(14)
C12 0.0255(17) 0.0234(17) 0.0263(17) -0.0004(14) 0.0018(14) -0.0015(14)
C13 0.0199(16) 0.0225(16) 0.0297(17) -0.0014(13) 0.0039(14) 0.0015(14)
C14 0.035(2) 0.0364(19) 0.0336(19) -0.0061(15) 0.0075(16) 0.0061(16)
C15 0.0330(19) 0.0302(18) 0.0336(18) 0.0009(15) 0.0076(16) 0.0046(16)
O1 0.0218(11) 0.0194(11) 0.0321(12) -0.0003(9) -0.0035(9) 0.0039(9)
O2 0.0260(12) 0.0325(13) 0.0413(13) -0.0033(10) -0.0042(11) 0.0002(11)
O3 0.0323(13) 0.0298(12) 0.0273(12) 0.0027(10) 0.0092(10) 0.0090(10)
O4 0.0431(14) 0.0294(13) 0.0397(13) 0.0037(10) 0.0088(11) 0.0134(11)
O5 0.0372(13) 0.0240(11) 0.0331(12) 0.0023(10) 0.0091(11) 0.0068(10)
Cl1 0.0686(7) 0.0215(4) 0.0565(6) 0.0022(4) -0.0002(5) -0.0004(5)

loop_
_atom_type_symbol
_atom_type_description
_atom_type_scat_dispersion_real
_atom_type_scat_dispersion_imag
_atom_type_scat_source
C C 0.0033 0.0016 'International Tables Vol C Tables 4.2.6.8 and 6.1.1.4'
H H 0.0000 0.0000 'International Tables Vol C Tables 4.2.6.8 and 6.1.1.4'
O O 0.0106 0.0060 'International Tables Vol C Tables 4.2.6.8 and 6.1.1.4'
Cl Cl 0.1484 0.1585 'International Tables Vol C Tables 4.2.6.8 and 6.1.1.4'

loop_
_geom_angle_atom_site_label_1
_geom_angle_atom_site_label_2
_geom_angle_atom_site_label_3
_geom_angle
_geom_angle_site_symmetry_1
_geom_angle_site_symmetry_3
_geom_angle_publ_flag
O1 C1 C13 109.6(2) . . ?
O1 C1 C9 109.8(2) . . ?
C13 C1 C9 114.5(2) . . ?
O1 C1 C2 104.5(2) . . ?
C13 C1 C2 108.8(2) . . ?
C9 C1 C2 109.1(2) . . ?
O2 C2 C3 130.2(3) . . ?
O2 C2 C1 124.7(3) . . ?
C3 C2 C1 105.1(2) . . ?
C8 C3 C4 121.2(3) . . ?
C8 C3 C2 107.4(2) . . ?
C4 C3 C2 131.4(3) . . ?
C5 C4 C3 117.2(3) . . ?
C5 C4 H4 121.4 . . ?
C3 C4 H4 121.4 . . ?
C4 C5 C6 122.2(3) . . ?
C4 C5 Cl1 119.5(2) . . ?
C6 C5 Cl1 118.2(2) . . ?
C7 C6 C5 120.6(3) . . ?
C7 C6 H6 119.7 . . ?
C5 C6 H6 119.7 . . ?
C6 C7 C8 117.2(3) . . ?
C6 C7 H7 121.4 . . ?
C8 C7 H7 121.4 . . ?
O1 C8 C3 114.9(2) . . ?
O1 C8 C7 123.4(3) . . ?
C3 C8 C7 121.6(3) . . ?
C10 C9 O3 126.8(3) . . ?
C10 C9 C1 122.2(3) . . ?
O3 C9 C1 110.9(2) . . ?
C9 C10 C11 120.7(3) . . ?
C9 C10 H10 119.7 . . ?
C11 C10 H10 119.7 . . ?
O4 C11 C10 122.0(3) . . ?
O4 C11 C12 120.4(3) . . ?
C10 C11 C12 117.6(3) . . ?
C13 C12 O5 126.9(3) . . ?
C13 C12 C11 121.2(3) . . ?
O5 C12 C11 111.9(2) . . ?
C12 C13 C1 121.3(3) . . ?
C12 C13 H13 119.4 . . ?
C1 C13 H13 119.4 . . ?
O3 C14 H14A 109.5 . . ?
O3 C14 H14B 109.5 . . ?
H14A C14 H14B 109.5 . . ?
O3 C14 H14C 109.5 . . ?
H14A C14 H14C 109.5 . . ?
H14B C14 H14C 109.5 . . ?
O5 C15 H15A 109.5 . . ?
O5 C15 H15B 109.5 . . ?
H15A C15 H15B 109.5 . . ?
O5 C15 H15C 109.5 . . ?
H15A C15 H15C 109.5 . . ?
H15B C15 H15C 109.5 . . ?
C8 O1 C1 108.1(2) . . ?
C9 O3 C14 116.4(2) . . ?
C12 O5 C15 116.1(2) . . ?

loop_
_geom_bond_atom_site_label_1
_geom_bond_atom_site_label_2
_geom_bond_distance
_geom_bond_site_symmetry_2
_geom_bond_publ_flag
C1 O1 1.462(3) . ?
C1 C13 1.485(4) . ?
C1 C9 1.498(4) . ?
C1 C2 1.571(4) . ?
C2 O2 1.207(3) . ?
C2 C3 1.458(4) . ?
C3 C8 1.383(4) . ?
C3 C4 1.390(4) . ?
C4 C5 1.361(4) . ?
C4 H4 0.9500 . ?
C5 C6 1.404(4) . ?
C5 Cl1 1.740(3) . ?
C6 C7 1.379(4) . ?
C6 H6 0.9500 . ?
C7 C8 1.390(4) . ?
C7 H7 0.9500 . ?
C8 O1 1.365(3) . ?
C9 C10 1.338(4) . ?
C9 O3 1.349(3) . ?
C10 C11 1.446(4) . ?
C10 H10 0.9500 . ?
C11 O4 1.225(3) . ?
C11 C12 1.492(4) . ?
C12 C13 1.331(4) . ?
C12 O5 1.355(3) . ?
C13 H13 0.9500 . ?
C14 O3 1.448(3) . ?
C14 H14A 0.9800 . ?
C14 H14B 0.9800 . ?
C14 H14C 0.9800 . ?
C15 O5 1.427(3) . ?
C15 H15A 0.9800 . ?
C15 H15B 0.9800 . ?
C15 H15C 0.9800 . ?

loop_
_geom_torsion_atom_site_label_1
_geom_torsion_atom_site_label_2
_geom_torsion_atom_site_label_3
_geom_torsion_atom_site_label_4
_geom_torsion
_geom_torsion_site_symmetry_1
_geom_torsion_site_symmetry_2
_geom_torsion_site_symmetry_3
_geom_torsion_site_symmetry_4
_geom_torsion_publ_flag
O1 C1 C2 O2 -179.0(3) . . . . ?
C13 C1 C2 O2 64.0(4) . . . . ?
C9 C1 C2 O2 -61.6(4) . . . . ?
O1 C1 C2 C3 0.8(3) . . . . ?
C13 C1 C2 C3 -116.3(2) . . . . ?
C9 C1 C2 C3 118.2(2) . . . . ?
O2 C2 C3 C8 179.1(3) . . . . ?
C1 C2 C3 C8 -0.7(3) . . . . ?
O2 C2 C3 C4 -1.9(5) . . . . ?
C1 C2 C3 C4 178.3(3) . . . . ?
C8 C3 C4 C5 -0.9(4) . . . . ?
C2 C3 C4 C5 -179.7(3) . . . . ?
C3 C4 C5 C6 0.5(4) . . . . ?
C3 C4 C5 Cl1 179.4(2) . . . . ?
C4 C5 C6 C7 -0.1(5) . . . . ?
Cl1 C5 C6 C7 -179.0(2) . . . . ?
C5 C6 C7 C8 0.1(4) . . . . ?
C4 C3 C8 O1 -178.8(3) . . . . ?
C2 C3 C8 O1 0.3(3) . . . . ?
C4 C3 C8 C7 0.9(4) . . . . ?
C2 C3 C8 C7 180.0(3) . . . . ?
C6 C7 C8 O1 179.2(3) . . . . ?
C6 C7 C8 C3 -0.5(4) . . . . ?
O1 C1 C9 C10 -141.3(3) . . . . ?
C13 C1 C9 C10 -17.5(4) . . . . ?
C2 C1 C9 C10 104.7(3) . . . . ?
O1 C1 C9 O3 43.2(3) . . . . ?
C13 C1 C9 O3 166.9(2) . . . . ?
C2 C1 C9 O3 -70.8(3) . . . . ?
O3 C9 C10 C11 -178.3(3) . . . . ?
C1 C9 C10 C11 6.9(4) . . . . ?
C9 C10 C11 O4 -175.5(3) . . . . ?
C9 C10 C11 C12 5.0(4) . . . . ?
O4 C11 C12 C13 175.1(3) . . . . ?
C10 C11 C12 C13 -5.5(4) . . . . ?
O4 C11 C12 O5 -4.7(4) . . . . ?
C10 C11 C12 O5 174.8(2) . . . . ?
O5 C12 C13 C1 173.6(3) . . . . ?
C11 C12 C13 C1 -6.1(4) . . . . ?
O1 C1 C13 C12 140.8(3) . . . . ?
C9 C1 C13 C12 16.9(4) . . . . ?
C2 C1 C13 C12 -105.5(3) . . . . ?
C3 C8 O1 C1 0.3(3) . . . . ?
C7 C8 O1 C1 -179.4(3) . . . . ?
C13 C1 O1 C8 115.9(2) . . . . ?
C9 C1 O1 C8 -117.6(2) . . . . ?
C2 C1 O1 C8 -0.7(3) . . . . ?
C10 C9 O3 C14 5.5(4) . . . . ?
C1 C9 O3 C14 -179.2(2) . . . . ?
C13 C12 O5 C15 -2.7(4) . . . . ?
C11 C12 O5 C15 177.0(2) . . . . ?

loop_
_cod_related_entry_id
_cod_related_entry_database
_cod_related_entry_code
1 ChemSpider 28483420
